data_1534687
loop_
_publ_author_name
'Graulich, J.'
'Babel, D.'

_publ_section_title
;
 Struktur- und magnetochemische Untersuchungen an Sr V F5
;
_journal_name_full 'Zeitschrift fuer Anorganische und Allgemeine Chemie'
_journal_page_first 1223
_journal_page_last 1228
_journal_volume 629
_journal_year 2003
_chemical_formula_sum 'F5 Sr V'
_chemical_name_systematic 'Sr (V F5)'
_space_group_IT_number 14
_symmetry_space_group_name_Hall '-P 2ybc'
_symmetry_space_group_name_H-M 'P 1 21/c 1'
_cell_angle_alpha 90
_cell_angle_beta 94.96
_cell_angle_gamma 90
_cell_formula_units_Z 8
_cell_length_a 7.072
_cell_length_b 7.271
_cell_length_c 14.714
_cell_volume 753.768
_citation_journal_id_ASTM ZAACAB
_cod_data_source_file Graulich_ZAACAB_2003_992.cif
_cod_data_source_block F5Sr1V1
_cod_original_cell_volume 753.7681
_cod_original_formula_sum 'F5 Sr1 V1'
_cod_database_code 1534687

loop_
_symmetry_equiv_pos_as_xyz
x,y,z
-x,y+1/2,-z+1/2
-x,-y,-z
x,-y-1/2,z-1/2

loop_
_atom_site_label
_atom_site_type_symbol
_atom_site_fract_x
_atom_site_fract_y
_atom_site_fract_z
_atom_site_occupancy
_atom_site_U_iso_or_equiv
F9 F-1 0.6529 0.5797 0.45833 1 0.0
F6 F-1 0.9998 0.4901 0.3916 1 0.0
Sr2 Sr+2 0.00213 0.65575 0.13681 1 0.0
F1 F-1 0.6966 0.5004 0.097 1 0.0
V2 V+3 0.81049 0.68402 0.37417 1 0.0
F4 F-1 0.6881 0.5549 0.271 1 0.0
F10 F-1 0.9554 0.8246 0.4653 1 0.0
F8 F-1 0.6069 0.8687 0.3528 1 0.0
V1 V+3 0.50637 0.61919 0.16263 1 0.0
F2 F-1 0.3155 0.6953 0.06677 1 0.0
F7 F-1 0.9695 0.8089 0.2936 1 0.0
F3 F-1 0.3148 0.6644 0.2431 1 0.0
Sr1 Sr+2 0.69065 0.15678 0.08552 1 0.0
F5 F-1 0.6471 0.8344 0.1505 1 0.0
